data_7227901
loop_
_publ_author_name
'Gupta, Anoop K.'
'Tomar, Kapil'
'Bharadwaj, Parimal K.'

_publ_section_title
;
 Cd(ii) coordination polymers constructed with a flexible carboxylate
 linker and pyridyl co-linkers: variation in the network topologies and
 photoluminescence properties
;
_journal_issue 16
_journal_name_full CrystEngComm
_journal_page_first 2253
_journal_paper_doi 10.1039/C7CE00156H
_journal_volume 19
_journal_year 2017
_chemical_formula_moiety '2(C22 H17 Cd N O8), O'
_chemical_formula_sum 'C44 H34 Cd2 N2 O17'
_chemical_formula_weight 1087.55
_space_group_crystal_system triclinic
_space_group_IT_number 2
_space_group_name_Hall '-P 1'
_space_group_name_H-M_alt 'P -1'
_symmetry_space_group_name_Hall '-P 1'
_symmetry_space_group_name_H-M 'P -1'
_atom_sites_solution_hydrogens mixed
_atom_sites_solution_primary direct
_atom_sites_solution_secondary difmap
_audit_creation_method SHELXL-2016/4
_audit_update_record
;
2017-01-17 deposited with the CCDC.
2017-03-21 downloaded from the CCDC.
;
_cell_angle_alpha 98.845(15)
_cell_angle_beta 100.165(14)
_cell_angle_gamma 112.564(12)
_cell_formula_units_Z 1
_cell_length_a 8.363(9)
_cell_length_b 10.188(11)
_cell_length_c 14.322(15)
_cell_measurement_reflns_used 247
_cell_measurement_temperature 100(2)
_cell_measurement_theta_max 25.11
_cell_measurement_theta_min 1.49
_cell_volume 1076(2)
_computing_cell_refinement 'SAINT 6.45 ( Bruker, 2003)'
_computing_data_collection 'SMART 5.628 (Bruker, 2003)'
_computing_data_reduction 'SAINT 6.45 ( Bruker, 2003)'
_computing_molecular_graphics 'DIAMOND 2.1e'
_computing_structure_refinement 'SHELXL-2016/4 (Sheldrick, 2016)'
_computing_structure_solution 'SHELXT 2014/4 (Sheldrick, 2014)'
_diffrn_ambient_temperature 100(2)
_diffrn_measured_fraction_theta_full 0.971
_diffrn_measured_fraction_theta_max 0.971
_diffrn_measurement_device_type 'BRUKER SMART APEX'
_diffrn_measurement_method /w-scans
_diffrn_radiation_type MoK\a
_diffrn_radiation_wavelength 0.71073
_diffrn_reflns_av_R_equivalents 0.0278
_diffrn_reflns_av_unetI/netI 0.0599
_diffrn_reflns_Laue_measured_fraction_full 0.971
_diffrn_reflns_Laue_measured_fraction_max 0.971
_diffrn_reflns_limit_h_max 8
_diffrn_reflns_limit_h_min -9
_diffrn_reflns_limit_k_max 12
_diffrn_reflns_limit_k_min -12
_diffrn_reflns_limit_l_max 17
_diffrn_reflns_limit_l_min -7
_diffrn_reflns_number 5434
_diffrn_reflns_point_group_measured_fraction_full 0.971
_diffrn_reflns_point_group_measured_fraction_max 0.971
_diffrn_reflns_theta_full 25.111
_diffrn_reflns_theta_max 25.111
_diffrn_reflns_theta_min 1.489
_diffrn_source 'fine-focus sealed tube'
_exptl_absorpt_coefficient_mu 1.064
_exptl_absorpt_correction_T_max 0.857
_exptl_absorpt_correction_T_min 0.791
_exptl_absorpt_correction_type empirical
_exptl_absorpt_process_details SADABS
_exptl_crystal_colour colorless
_exptl_crystal_density_diffrn 1.678
_exptl_crystal_density_method 'not measured'
_exptl_crystal_description block
_exptl_crystal_F_000 544
_exptl_crystal_size_max 0.260
_exptl_crystal_size_mid 0.190
_exptl_crystal_size_min 0.140
_refine_diff_density_max 1.227
_refine_diff_density_min -0.825
_refine_diff_density_rms 0.166
_refine_ls_extinction_method none
_refine_ls_goodness_of_fit_ref 1.148
_refine_ls_hydrogen_treatment constr
_refine_ls_matrix_type full
_refine_ls_number_parameters 299
_refine_ls_number_reflns 3831
_refine_ls_number_restraints 81
_refine_ls_restrained_S_all 1.136
_refine_ls_R_factor_all 0.0640
_refine_ls_R_factor_gt 0.0467
_refine_ls_shift/su_max 0.002
_refine_ls_shift/su_mean 0.000
_refine_ls_structure_factor_coef Fsqd
_refine_ls_weighting_details 'w=1/[\s^2^(Fo^2^)+(0.0580P)^2^+3.7295P] where P=(Fo^2^+2Fc^2^)/3'
_refine_ls_weighting_scheme calc
_refine_ls_wR_factor_gt 0.1106
_refine_ls_wR_factor_ref 0.1441
_reflns_Friedel_coverage 0.000
_reflns_number_gt 3075
_reflns_number_total 3831
_reflns_threshold_expression 'I > 2\s(I)'
_cod_data_source_file c7ce00156h2.cif
_cod_data_source_block complex3
_cod_depositor_comments 'Adding full bibliography for 7227900--7227905.cif.'
_cod_database_code 7227901
_shelx_shelxl_version_number 2016/4
_shelx_space_group_comment
;
The symmetry employed for this shelxl refinement is uniquely defined
by the following loop, which should always be used as a source of
symmetry information in preference to the above space-group names.
They are only intended as comments.
;
_shelx_estimated_absorpt_t_min 0.769
_shelx_estimated_absorpt_t_max 0.865

loop_
_space_group_symop_operation_xyz
'x, y, z'
'-x, -y, -z'

loop_
_atom_site_label
_atom_site_type_symbol
_atom_site_fract_x
_atom_site_fract_y
_atom_site_fract_z
_atom_site_U_iso_or_equiv
_atom_site_adp_type
_atom_site_occupancy
_atom_site_site_symmetry_order
_atom_site_calc_flag
_atom_site_refinement_flags_posn
_atom_site_refinement_flags_adp
_atom_site_refinement_flags_occupancy
CD1 Cd 0.18826(6) -0.07915(5) 0.54179(3) 0.02807(18) Uani 1 1 d . U .
O1 O 0.1187(6) 0.1650(5) 0.5357(3) 0.0319(10) Uani 1 1 d . U .
O3 O 0.2136(7) 0.6989(5) 0.5476(3) 0.0385(11) Uani 1 1 d . U .
O4 O 0.2329(6) 0.7685(4) 0.4094(3) 0.0309(10) Uani 1 1 d . U .
O5 O 0.4513(7) 0.4347(5) 0.2299(3) 0.0420(12) Uani 1 1 d . U .
O2 O 0.3075(6) 0.1038(5) 0.4688(4) 0.0395(12) Uani 1 1 d . U .
O8 O 0.4941(6) 0.0060(5) 0.6334(4) 0.0421(12) Uani 1 1 d . U .
H8A H 0.502897 0.031124 0.694862 0.063 Uiso 1 1 d R U .
H8B H 0.560985 0.080679 0.615799 0.063 Uiso 1 1 d R U .
N1 N 0.1261(7) -0.0632(6) 0.6924(4) 0.0292(12) Uani 1 1 d . U .
O7 O 1.0244(7) 0.6632(6) 0.2296(4) 0.0566(15) Uani 1 1 d . U .
H7 H 1.083901 0.699706 0.286540 0.085 Uiso 1 1 calc R U .
C11 C 0.2731(8) 0.5491(6) 0.4256(4) 0.0241(12) Uani 1 1 d . U .
O6 O 0.8550(10) 0.5029(8) 0.2982(4) 0.084(2) Uani 1 1 d . U .
C9 C 0.2372(8) 0.4345(6) 0.4723(5) 0.0256(13) Uani 1 1 d . U .
H9 H 0.189627 0.437016 0.526165 0.031 Uiso 1 1 calc R U .
C14 C 0.3817(8) 0.4277(7) 0.3101(5) 0.0282(13) Uani 1 1 d . U .
C12 C 0.2381(8) 0.6786(6) 0.4642(5) 0.0259(13) Uani 1 1 d . U .
C5 C 0.0456(10) 0.0506(8) 0.8240(5) 0.0379(16) Uani 1 1 d . U .
H5 H 0.016527 0.125461 0.849853 0.045 Uiso 1 1 calc R U .
C8 C 0.3463(8) 0.3124(7) 0.3564(5) 0.0262(13) Uani 1 1 d . U .
H8 H 0.370871 0.233498 0.333643 0.031 Uiso 1 1 calc R U .
C7 C 0.2735(7) 0.3159(6) 0.4373(4) 0.0221(12) Uani 1 1 d . U .
C6 C 0.2302(8) 0.1886(6) 0.4839(4) 0.0242(12) Uani 1 1 d . U .
C13 C 0.3440(9) 0.5454(7) 0.3446(5) 0.0296(14) Uani 1 1 d . U .
H13 H 0.366315 0.621840 0.313516 0.036 Uiso 1 1 calc R U .
C2 C 0.0505(9) -0.0536(7) 0.8757(5) 0.0344(15) Uani 1 1 d . U .
C4 C 0.1275(9) -0.1641(8) 0.7402(5) 0.0351(15) Uani 1 1 d . U .
H4 H 0.153517 -0.239173 0.711343 0.042 Uiso 1 1 calc R U .
C15 C 0.4985(10) 0.3193(8) 0.1924(5) 0.0384(16) Uani 1 1 d . U .
H15A H 0.392459 0.227050 0.168227 0.046 Uiso 1 1 calc R U .
H15B H 0.582187 0.308554 0.243528 0.046 Uiso 1 1 calc R U .
C21 C 0.7568(9) 0.4718(8) 0.1258(5) 0.0347(14) Uani 1 1 d . U .
C3 C 0.0922(10) -0.1637(8) 0.8312(5) 0.0397(17) Uani 1 1 d . U .
H3 H 0.096205 -0.236383 0.862408 0.048 Uiso 1 1 calc R U .
C22 C 0.8753(9) 0.5470(8) 0.2258(5) 0.0381(15) Uani 1 1 d . U .
C1 C 0.0180(10) -0.0503(8) 0.9741(5) 0.0413(17) Uani 1 1 d . U .
H1 H 0.023076 -0.125369 1.002347 0.050 Uiso 1 1 calc R U .
C4A C 0.0843(10) 0.0419(7) 0.7342(5) 0.0349(15) Uani 1 1 d . U .
H4A H 0.081125 0.112687 0.700851 0.042 Uiso 1 1 calc R U .
C16 C 0.5826(9) 0.3602(8) 0.1110(5) 0.0400(16) Uani 1 1 d . U .
C18A C 0.8203(11) 0.5101(10) 0.0463(6) 0.0490(19) Uani 1 1 d . U .
H18A H 0.934935 0.583680 0.057220 0.059 Uiso 1 1 calc R U .
C17 C 0.4803(11) 0.2938(11) 0.0133(6) 0.063(3) Uani 1 1 d . U .
H17 H 0.363985 0.222259 0.001137 0.076 Uiso 1 1 calc R U .
C19 C 0.7165(13) 0.4408(13) -0.0502(6) 0.070(3) Uani 1 1 d . U .
H19 H 0.761137 0.468155 -0.102629 0.085 Uiso 1 1 calc R U .
C18 C 0.5480(13) 0.3321(14) -0.0656(7) 0.083(4) Uani 1 1 d . U .
H18 H 0.478378 0.283637 -0.129150 0.099 Uiso 1 1 calc R U .
O1W O 0.396(6) 0.962(5) 0.154(3) 0.29(2) Uani 0.5 1 d . . P

loop_
_atom_site_aniso_label
_atom_site_aniso_U_11
_atom_site_aniso_U_22
_atom_site_aniso_U_33
_atom_site_aniso_U_23
_atom_site_aniso_U_13
_atom_site_aniso_U_12
CD1 0.0358(3) 0.0267(3) 0.0298(3) 0.01045(19) 0.0177(2) 0.0163(2)
O1 0.033(2) 0.032(2) 0.031(2) 0.014(2) 0.011(2) 0.0101(19)
O3 0.060(3) 0.035(3) 0.033(3) 0.008(2) 0.023(2) 0.029(2)
O4 0.039(3) 0.021(2) 0.036(3) 0.0097(19) 0.011(2) 0.0144(19)
O5 0.070(3) 0.045(3) 0.037(3) 0.020(2) 0.036(3) 0.038(3)
O2 0.048(3) 0.034(3) 0.056(3) 0.026(2) 0.028(2) 0.025(2)
O8 0.036(3) 0.048(3) 0.048(3) 0.024(3) 0.019(2) 0.015(2)
N1 0.034(3) 0.034(3) 0.023(3) 0.008(2) 0.011(2) 0.016(2)
O7 0.052(3) 0.056(3) 0.046(3) 0.019(3) 0.004(3) 0.007(3)
C11 0.027(3) 0.022(3) 0.024(3) 0.003(2) 0.009(2) 0.011(2)
O6 0.084(5) 0.083(5) 0.041(3) 0.024(3) 0.011(3) -0.010(4)
C9 0.026(3) 0.019(3) 0.025(3) -0.001(2) 0.006(3) 0.005(2)
C14 0.026(3) 0.033(3) 0.027(3) 0.010(3) 0.012(3) 0.011(3)
C12 0.025(3) 0.019(3) 0.035(3) 0.008(3) 0.012(3) 0.009(2)
C5 0.049(4) 0.044(4) 0.030(4) 0.012(3) 0.014(3) 0.026(3)
C8 0.031(3) 0.024(3) 0.031(3) 0.010(3) 0.013(3) 0.016(3)
C7 0.017(3) 0.022(3) 0.027(3) 0.008(2) 0.007(2) 0.006(2)
C6 0.021(3) 0.024(3) 0.026(3) 0.007(2) 0.002(2) 0.009(2)
C13 0.039(4) 0.026(3) 0.034(4) 0.015(3) 0.017(3) 0.019(3)
C2 0.046(4) 0.036(4) 0.026(3) 0.011(3) 0.015(3) 0.020(3)
C4 0.042(4) 0.043(4) 0.032(4) 0.012(3) 0.017(3) 0.025(3)
C15 0.040(4) 0.037(4) 0.042(4) 0.008(3) 0.016(3) 0.018(3)
C21 0.042(4) 0.039(4) 0.033(3) 0.009(3) 0.020(3) 0.022(3)
C3 0.059(5) 0.043(4) 0.039(4) 0.023(3) 0.029(4) 0.032(4)
C22 0.040(4) 0.037(4) 0.045(4) 0.015(3) 0.021(3) 0.017(3)
C1 0.060(5) 0.042(4) 0.034(4) 0.015(3) 0.026(4) 0.025(4)
C4A 0.053(4) 0.031(4) 0.029(3) 0.010(3) 0.019(3) 0.023(3)
C16 0.035(3) 0.048(4) 0.039(4) 0.005(3) 0.016(3) 0.019(3)
C18A 0.043(4) 0.070(5) 0.043(4) 0.021(4) 0.020(3) 0.027(4)
C17 0.032(4) 0.091(7) 0.048(4) 0.002(5) 0.012(3) 0.012(4)
C19 0.061(5) 0.120(9) 0.038(4) 0.028(5) 0.026(4) 0.037(5)
C18 0.052(5) 0.138(10) 0.031(4) -0.004(5) 0.009(4) 0.022(5)
O1W 0.34(5) 0.32(5) 0.24(4) 0.12(4) -0.01(3) 0.19(4)

loop_
_atom_type_symbol
_atom_type_description
_atom_type_scat_dispersion_real
_atom_type_scat_dispersion_imag
_atom_type_scat_source
C C 0.0033 0.0016 'International Tables Vol C Tables 4.2.6.8 and 6.1.1.4'
H H 0.0000 0.0000 'International Tables Vol C Tables 4.2.6.8 and 6.1.1.4'
Cd Cd -0.8075 1.2024 'International Tables Vol C Tables 4.2.6.8 and 6.1.1.4'
N N 0.0061 0.0033 'International Tables Vol C Tables 4.2.6.8 and 6.1.1.4'
O O 0.0106 0.0060 'International Tables Vol C Tables 4.2.6.8 and 6.1.1.4'

loop_
_geom_angle_atom_site_label_1
_geom_angle_atom_site_label_2
_geom_angle_atom_site_label_3
_geom_angle
_geom_angle_site_symmetry_1
_geom_angle_site_symmetry_3
O2 CD1 N1 128.38(19) . .
O2 CD1 O1 100.39(17) . 2_556
N1 CD1 O1 90.23(18) . 2_556
O2 CD1 O3 134.49(17) . 1_545
N1 CD1 O3 90.89(17) . 1_545
O1 CD1 O3 101.50(17) 2_556 1_545
O2 CD1 O8 83.24(18) . .
N1 CD1 O8 85.00(19) . .
O1 CD1 O8 175.17(16) 2_556 .
O3 CD1 O8 77.84(18) 1_545 .
O2 CD1 O4 84.94(18) . 1_545
N1 CD1 O4 145.51(17) . 1_545
O1 CD1 O4 92.06(16) 2_556 1_545
O3 CD1 O4 54.96(16) 1_545 1_545
O8 CD1 O4 91.43(17) . 1_545
O2 CD1 C12 110.49(19) . 1_545
N1 CD1 C12 117.64(19) . 1_545
O1 CD1 C12 98.51(18) 2_556 1_545
O3 CD1 C12 26.80(18) 1_545 1_545
O8 CD1 C12 83.06(18) . 1_545
O4 CD1 C12 28.17(17) 1_545 1_545
C6 O1 CD1 118.9(4) . 2_556
C12 O3 CD1 94.6(4) . 1_565
C12 O4 CD1 89.8(4) . 1_565
C14 O5 C15 118.6(5) . .
C6 O2 CD1 105.9(4) . .
CD1 O8 H8A 110.0 . .
CD1 O8 H8B 109.5 . .
H8A O8 H8B 108.9 . .
C4 N1 C4A 117.4(6) . .
C4 N1 CD1 119.1(4) . .
C4A N1 CD1 123.4(4) . .
C22 O7 H7 109.5 . .
C9 C11 C13 120.4(5) . .
C9 C11 C12 119.6(5) . .
C13 C11 C12 119.9(5) . .
C11 C9 C7 119.4(6) . .
C11 C9 H9 120.3 . .
C7 C9 H9 120.3 . .
O5 C14 C13 115.7(6) . .
O5 C14 C8 124.6(6) . .
C13 C14 C8 119.7(6) . .
O3 C12 O4 120.5(5) . .
O3 C12 C11 120.1(6) . .
O4 C12 C11 119.3(6) . .
O3 C12 CD1 58.6(3) . 1_565
O4 C12 CD1 62.0(3) . 1_565
C11 C12 CD1 177.3(4) . 1_565
C4A C5 C2 119.4(6) . .
C4A C5 H5 120.3 . .
C2 C5 H5 120.3 . .
C14 C8 C7 119.8(5) . .
C14 C8 H8 120.1 . .
C7 C8 H8 120.1 . .
C9 C7 C8 120.4(5) . .
C9 C7 C6 120.5(5) . .
C8 C7 C6 119.1(5) . .
O1 C6 O2 121.1(6) . .
O1 C6 C7 120.9(5) . .
O2 C6 C7 118.0(5) . .
C14 C13 C11 120.4(6) . .
C14 C13 H13 119.8 . .
C11 C13 H13 119.8 . .
C5 C2 C3 116.8(6) . .
C5 C2 C1 123.5(6) . .
C3 C2 C1 119.8(6) . .
N1 C4 C3 123.3(6) . .
N1 C4 H4 118.4 . .
C3 C4 H4 118.4 . .
O5 C15 C16 107.3(6) . .
O5 C15 H15A 110.3 . .
C16 C15 H15A 110.3 . .
O5 C15 H15B 110.3 . .
C16 C15 H15B 110.3 . .
H15A C15 H15B 108.5 . .
C18A C21 C16 120.1(7) . .
C18A C21 C22 119.0(7) . .
C16 C21 C22 120.9(6) . .
C4 C3 C2 119.6(6) . .
C4 C3 H3 120.2 . .
C2 C3 H3 120.2 . .
O6 C22 O7 120.1(7) . .
O6 C22 C21 125.2(7) . .
O7 C22 C21 114.2(6) . .
C1 C1 C2 126.0(9) 2_557 .
C1 C1 H1 117.0 2_557 .
C2 C1 H1 117.0 . .
N1 C4A C5 123.4(6) . .
N1 C4A H4A 118.3 . .
C5 C4A H4A 118.3 . .
C17 C16 C21 116.9(7) . .
C17 C16 C15 119.3(7) . .
C21 C16 C15 123.7(7) . .
C21 C18A C19 121.8(8) . .
C21 C18A H18A 119.1 . .
C19 C18A H18A 119.1 . .
C18 C17 C16 122.1(8) . .
C18 C17 H17 119.0 . .
C16 C17 H17 119.0 . .
C18 C19 C18A 118.7(8) . .
C18 C19 H19 120.6 . .
C18A C19 H19 120.6 . .
C19 C18 C17 120.4(8) . .
C19 C18 H18 119.8 . .
C17 C18 H18 119.8 . .

loop_
_geom_bond_atom_site_label_1
_geom_bond_atom_site_label_2
_geom_bond_distance
_geom_bond_site_symmetry_2
CD1 O2 2.259(5) .
CD1 N1 2.303(6) .
CD1 O1 2.358(5) 2_556
CD1 O3 2.363(5) 1_545
CD1 O8 2.404(5) .
CD1 O4 2.435(5) 1_545
CD1 C12 2.759(6) 1_545
O1 C6 1.267(7) .
O1 CD1 2.358(5) 2_556
O3 C12 1.248(8) .
O3 CD1 2.363(5) 1_565
O4 C12 1.303(7) .
O4 CD1 2.436(5) 1_565
O5 C14 1.376(8) .
O5 C15 1.437(8) .
O2 C6 1.277(7) .
O8 H8A 0.8591 .
O8 H8B 0.8588 .
N1 C4 1.322(9) .
N1 C4A 1.338(8) .
O7 C22 1.335(9) .
O7 H7 0.8200 .
C11 C9 1.393(9) .
C11 C13 1.395(9) .
C11 C12 1.503(8) .
O6 C22 1.205(9) .
C9 C7 1.397(8) .
C9 H9 0.9300 .
C14 C13 1.394(9) .
C14 C8 1.396(9) .
C12 CD1 2.759(6) 1_565
C5 C4A 1.379(10) .
C5 C2 1.394(10) .
C5 H5 0.9300 .
C8 C7 1.403(8) .
C8 H8 0.9300 .
C7 C6 1.499(8) .
C13 H13 0.9300 .
C2 C3 1.394(10) .
C2 C1 1.479(9) .
C4 C3 1.386(10) .
C4 H4 0.9300 .
C15 C16 1.497(10) .
C15 H15A 0.9700 .
C15 H15B 0.9700 .
C21 C18A 1.387(10) .
C21 C16 1.416(10) .
C21 C22 1.483(10) .
C3 H3 0.9300 .
C1 C1 1.331(14) 2_557
C1 H1 0.9300 .
C4A H4A 0.9300 .
C16 C17 1.411(11) .
C18A C19 1.402(12) .
C18A H18A 0.9300 .
C17 C18 1.393(13) .
C17 H17 0.9300 .
C19 C18 1.371(14) .
C19 H19 0.9300 .
C18 H18 0.9300 .

loop_
_geom_torsion_atom_site_label_1
_geom_torsion_atom_site_label_2
_geom_torsion_atom_site_label_3
_geom_torsion_atom_site_label_4
_geom_torsion
_geom_torsion_site_symmetry_1
_geom_torsion_site_symmetry_4
C13 C11 C9 C7 0.2(9) . .
C12 C11 C9 C7 -178.7(5) . .
C15 O5 C14 C13 178.0(6) . .
C15 O5 C14 C8 -2.7(10) . .
CD1 O3 C12 O4 -3.1(6) 1_565 .
CD1 O3 C12 C11 177.3(5) 1_565 .
CD1 O4 C12 O3 3.0(6) 1_565 .
CD1 O4 C12 C11 -177.4(5) 1_565 .
C9 C11 C12 O3 14.9(9) . .
C13 C11 C12 O3 -164.0(6) . .
C9 C11 C12 O4 -164.7(5) . .
C13 C11 C12 O4 16.4(9) . .
O5 C14 C8 C7 -179.4(6) . .
C13 C14 C8 C7 -0.1(9) . .
C11 C9 C7 C8 0.4(9) . .
C11 C9 C7 C6 -177.8(5) . .
C14 C8 C7 C9 -0.4(9) . .
C14 C8 C7 C6 177.8(5) . .
CD1 O1 C6 O2 -107.9(6) 2_556 .
CD1 O1 C6 C7 71.2(6) 2_556 .
CD1 O2 C6 O1 3.4(7) . .
CD1 O2 C6 C7 -175.7(4) . .
C9 C7 C6 O1 19.6(9) . .
C8 C7 C6 O1 -158.6(6) . .
C9 C7 C6 O2 -161.2(6) . .
C8 C7 C6 O2 20.5(8) . .
O5 C14 C13 C11 -180.0(6) . .
C8 C14 C13 C11 0.7(10) . .
C9 C11 C13 C14 -0.7(10) . .
C12 C11 C13 C14 178.2(6) . .
C4A C5 C2 C3 -1.1(11) . .
C4A C5 C2 C1 177.6(7) . .
C4A N1 C4 C3 -1.5(10) . .
CD1 N1 C4 C3 179.9(6) . .
C14 O5 C15 C16 -175.8(6) . .
N1 C4 C3 C2 0.8(12) . .
C5 C2 C3 C4 0.5(11) . .
C1 C2 C3 C4 -178.2(7) . .
C18A C21 C22 O6 -161.8(9) . .
C16 C21 C22 O6 16.8(12) . .
C18A C21 C22 O7 10.5(10) . .
C16 C21 C22 O7 -170.9(7) . .
C5 C2 C1 C1 -0.6(15) . 2_557
C3 C2 C1 C1 178.0(10) . 2_557
C4 N1 C4A C5 0.9(11) . .
CD1 N1 C4A C5 179.4(5) . .
C2 C5 C4A N1 0.4(11) . .
C18A C21 C16 C17 -0.8(11) . .
C22 C21 C16 C17 -179.4(7) . .
C18A C21 C16 C15 -175.5(7) . .
C22 C21 C16 C15 5.9(11) . .
O5 C15 C16 C17 -101.5(8) . .
O5 C15 C16 C21 73.1(9) . .
C16 C21 C18A C19 -0.1(12) . .
C22 C21 C18A C19 178.6(8) . .
C21 C16 C17 C18 2.0(14) . .
C15 C16 C17 C18 176.9(9) . .
C21 C18A C19 C18 -0.2(15) . .
C18A C19 C18 C17 1.4(18) . .
C16 C17 C18 C19 -2.3(18) . .
